data_2205688
loop_
_publ_author_name
'Xu, Liang-Zhong'
'Yu, Guan-Ping'
'Huang, Yong-Wei'
'Zhou, Kai'
'Zhu, Qi'

_publ_section_title
;
 (3,5-Bis(phenylamino)-1,2-dithiolan-4-yl)(2,5-dichlorophenyl)methanone
;
_journal_issue 5
_journal_name_full 'Acta Crystallographica Section E'
_journal_page_first o1321
_journal_page_last o1322
_journal_paper_doi 10.1107/S1600536805010780
_journal_volume 61
_journal_year 2005
_chemical_formula_moiety 'C22 H14 Cl2 N2 O S2'
_chemical_formula_sum 'C22 H14 Cl2 N2 O S2'
_chemical_formula_weight 457.37
_chemical_name_systematic
;
 (3,5-bis(phenylamino)-1,2-dithiolan-4-yl)(2,5-dichlorophenyl)methanone
;
_space_group_IT_number 2
_symmetry_cell_setting triclinic
_symmetry_space_group_name_Hall '-P 1'
_symmetry_space_group_name_H-M 'P -1'
_atom_sites_solution_hydrogens geom
_atom_sites_solution_primary direct
_atom_sites_solution_secondary difmap
_audit_creation_method SHELXL-97
_cell_angle_alpha 87.470(3)
_cell_angle_beta 85.492(2)
_cell_angle_gamma 78.284(2)
_cell_formula_units_Z 2
_cell_length_a 10.0686(18)
_cell_length_b 10.3118(19)
_cell_length_c 10.3920(19)
_cell_measurement_reflns_used 1634
_cell_measurement_temperature 293(2)
_cell_measurement_theta_max 25.62
_cell_measurement_theta_min 2.75
_cell_volume 1052.8(3)
_computing_cell_refinement SMART
_computing_data_collection 'SMART (Bruker, 1998)'
_computing_data_reduction 'SAINT (Bruker, 1999)'
_computing_molecular_graphics 'SHELXTL (Bruker, 1999) and PLATON (Spek, 2003)'
_computing_publication_material SHELXTL
_computing_structure_refinement 'SHELXL97 (Sheldrick, 1997)'
_computing_structure_solution 'SHELXS97 (Sheldrick, 1997)'
_diffrn_ambient_temperature 293(2)
_diffrn_measured_fraction_theta_full 0.986
_diffrn_measured_fraction_theta_max 0.986
_diffrn_measurement_device_type 'Bruker SMART CCD area detector'
_diffrn_measurement_method '\f and \w scans'
_diffrn_radiation_monochromator graphite
_diffrn_radiation_source 'fine-focus sealed tube'
_diffrn_radiation_type MoK\a
_diffrn_radiation_wavelength 0.71073
_diffrn_reflns_av_R_equivalents 0.0143
_diffrn_reflns_av_sigmaI/netI 0.0296
_diffrn_reflns_limit_h_max 11
_diffrn_reflns_limit_h_min -11
_diffrn_reflns_limit_k_max 12
_diffrn_reflns_limit_k_min -7
_diffrn_reflns_limit_l_max 12
_diffrn_reflns_limit_l_min -11
_diffrn_reflns_number 5699
_diffrn_reflns_theta_full 25.00
_diffrn_reflns_theta_max 25.00
_diffrn_reflns_theta_min 1.97
_diffrn_standards_number 0
_exptl_absorpt_coefficient_mu 0.523
_exptl_absorpt_correction_T_max 0.929
_exptl_absorpt_correction_T_min 0.887
_exptl_absorpt_correction_type multi-scan
_exptl_absorpt_process_details '(SADABS; Sheldrick, 1996)'
_exptl_crystal_colour colorless
_exptl_crystal_density_diffrn 1.443
_exptl_crystal_density_method 'not measured'
_exptl_crystal_description block
_exptl_crystal_F_000 468
_exptl_crystal_size_max 0.20
_exptl_crystal_size_mid 0.18
_exptl_crystal_size_min 0.14
_refine_diff_density_max 0.208
_refine_diff_density_min -0.257
_refine_ls_extinction_method none
_refine_ls_goodness_of_fit_ref 1.084
_refine_ls_hydrogen_treatment constr
_refine_ls_matrix_type full
_refine_ls_number_parameters 266
_refine_ls_number_reflns 3656
_refine_ls_number_restraints 0
_refine_ls_restrained_S_all 1.084
_refine_ls_R_factor_all 0.0526
_refine_ls_R_factor_gt 0.0342
_refine_ls_shift/su_max 0.000
_refine_ls_shift/su_mean 0.000
_refine_ls_structure_factor_coef Fsqd
_refine_ls_weighting_details 'calc w = 1/[\s^2^(Fo^2^)+(0.0440P)^2^+0.0711P] where P = (Fo^2^+2Fc^2^)/3'
_refine_ls_weighting_scheme calc
_refine_ls_wR_factor_gt 0.0862
_refine_ls_wR_factor_ref 0.0915
_reflns_number_gt 2602
_reflns_number_total 3656
_reflns_threshold_expression I>2\s(I)
_cod_data_source_file cv6489.cif
_cod_data_source_block I
_cod_depositor_comments
;
The following automatic conversions were performed:
'_symmetry_cell_setting' value 'Triclinic' changed to 'triclinic'
according to '/home/saulius/struct/CIF-dictionaries/cif_core.dic'
dictionary named 'cif_core.dic' version 2.4.1 from 2010-06-29.

Automatic conversion script
Id: cif_fix_enum 1527 2010-12-29 10:47:43Z saulius 

The following automatic conversions were performed:

'_symmetry_cell_setting' value 'Triclinic' changed to 'triclinic'
according to /home/saulius/struct/CIF-dictionaries/cif_core.dic
dictionary named 'cif_core.dic' version 2.4.1 from 2010-06-29.

Automatic conversion script
Id: cif_fix_values 1715 2011-07-08 13:25:40Z adriana 
;
_cod_original_sg_symbol_H-M P-1
_cod_database_code 2205688
_cod_database_fobs_code 2205688

loop_
_symmetry_equiv_pos_as_xyz
'x, y, z'
'-x, -y, -z'

loop_
_atom_site_label
_atom_site_fract_x
_atom_site_fract_y
_atom_site_fract_z
_atom_site_U_iso_or_equiv
_atom_site_adp_type
_atom_site_calc_flag
_atom_site_refinement_flags
_atom_site_occupancy
_atom_site_type_symbol
S1 0.15900(7) 0.52054(7) 0.06618(6) 0.0685(2) Uani d . 1 S
S2 0.16760(6) 0.40103(6) 0.23103(6) 0.0648(2) Uani d . 1 S
Cl1 0.22031(6) 0.89295(7) 0.30433(7) 0.0748(2) Uani d . 1 Cl
Cl2 0.80284(7) 0.85483(9) 0.04879(7) 0.0936(3) Uani d . 1 Cl
N1 0.32469(16) 0.69173(18) 0.02408(16) 0.0501(4) Uani d . 1 N
N2 0.32654(19) 0.42021(19) 0.41325(17) 0.0540(5) Uani d . 1 N
H2 0.390 0.453 0.449 0.083 Uiso calc R 1 H
O1 0.48480(15) 0.59363(16) 0.38750(14) 0.0634(4) Uani d . 1 O
C1 0.28645(18) 0.6094(2) 0.10442(19) 0.0429(5) Uani d . 1 C
C2 0.33745(18) 0.57237(19) 0.23075(18) 0.0415(5) Uani d . 1 C
C3 0.28807(19) 0.4710(2) 0.29921(19) 0.0454(5) Uani d . 1 C
C4 0.43119(19) 0.6365(2) 0.28700(18) 0.0443(5) Uani d . 1 C
C5 0.47096(19) 0.7597(2) 0.22739(17) 0.0414(5) Uani d . 1 C
C6 0.3854(2) 0.8819(2) 0.23726(19) 0.0498(5) Uani d . 1 C
C7 0.4286(3) 0.9964(2) 0.1952(2) 0.0623(6) Uani d . 1 C
H7 0.3706 1.0785 0.2050 0.075 Uiso calc R 1 H
C8 0.5580(3) 0.9879(3) 0.1387(2) 0.0676(7) Uani d . 1 C
H8 0.5882 1.0641 0.1095 0.081 Uiso calc R 1 H
C9 0.6420(2) 0.8663(3) 0.1258(2) 0.0584(6) Uani d . 1 C
C10 0.6013(2) 0.7529(2) 0.17167(19) 0.0511(5) Uani d . 1 C
H10 0.6613 0.6715 0.1653 0.061 Uiso calc R 1 H
C11 0.2614(2) 0.7195(2) -0.09350(18) 0.0440(5) Uani d . 1 C
C12 0.3310(3) 0.6787(3) -0.2076(2) 0.0687(7) Uani d . 1 C
H12 0.4201 0.6314 -0.2077 0.082 Uiso calc R 1 H
C13 0.2697(3) 0.7072(3) -0.3226(2) 0.0897(9) Uani d . 1 C
H13 0.3176 0.6792 -0.4000 0.108 Uiso calc R 1 H
C14 0.1391(3) 0.7763(3) -0.3229(3) 0.0800(8) Uani d . 1 C
H14 0.0970 0.7934 -0.4001 0.096 Uiso calc R 1 H
C15 0.0710(2) 0.8200(3) -0.2112(3) 0.0729(7) Uani d . 1 C
H15 -0.0174 0.8688 -0.2118 0.088 Uiso calc R 1 H
C16 0.1314(2) 0.7929(2) -0.0961(2) 0.0611(6) Uani d . 1 C
H16 0.0840 0.8244 -0.0196 0.073 Uiso calc R 1 H
C17 0.2643(2) 0.3244(2) 0.4858(2) 0.0518(5) Uani d . 1 C
C18 0.3263(3) 0.1936(3) 0.4842(2) 0.0735(7) Uani d . 1 C
H18 0.4090 0.1664 0.4370 0.088 Uiso calc R 1 H
C19 0.2635(4) 0.1019(3) 0.5545(3) 0.0876(9) Uani d . 1 C
H19 0.3040 0.0124 0.5540 0.105 Uiso calc R 1 H
C20 0.1438(4) 0.1427(4) 0.6233(3) 0.0913(10) Uani d . 1 C
H20 0.1014 0.0807 0.6685 0.110 Uiso calc R 1 H
C21 0.0850(3) 0.2724(4) 0.6272(3) 0.0916(9) Uani d . 1 C
H21 0.0035 0.2995 0.6764 0.110 Uiso calc R 1 H
C22 0.1456(2) 0.3648(3) 0.5583(3) 0.0736(7) Uani d . 1 C
H22 0.1056 0.4543 0.5613 0.088 Uiso calc R 1 H

loop_
_atom_site_aniso_label
_atom_site_aniso_U_11
_atom_site_aniso_U_22
_atom_site_aniso_U_33
_atom_site_aniso_U_12
_atom_site_aniso_U_13
_atom_site_aniso_U_23
S1 0.0806(4) 0.0778(5) 0.0625(4) -0.0452(4) -0.0352(3) 0.0189(3)
S2 0.0763(4) 0.0670(4) 0.0648(4) -0.0420(3) -0.0281(3) 0.0161(3)
Cl1 0.0561(4) 0.0767(5) 0.0860(5) -0.0047(3) 0.0073(3) -0.0032(4)
Cl2 0.0743(4) 0.1404(7) 0.0788(5) -0.0601(5) 0.0124(3) 0.0045(4)
N1 0.0499(10) 0.0615(12) 0.0446(10) -0.0228(9) -0.0122(8) 0.0076(9)
N2 0.0602(11) 0.0595(12) 0.0508(11) -0.0306(10) -0.0168(9) 0.0140(9)
O1 0.0725(10) 0.0753(11) 0.0554(9) -0.0402(9) -0.0318(8) 0.0232(8)
C1 0.0394(11) 0.0461(12) 0.0455(11) -0.0121(9) -0.0072(9) -0.0017(10)
C2 0.0401(10) 0.0454(12) 0.0419(11) -0.0145(9) -0.0090(9) 0.0056(9)
C3 0.0439(11) 0.0488(13) 0.0460(12) -0.0133(10) -0.0100(9) 0.0014(10)
C4 0.0424(11) 0.0519(13) 0.0412(11) -0.0157(10) -0.0066(9) 0.0039(10)
C5 0.0432(11) 0.0500(13) 0.0350(10) -0.0171(10) -0.0105(8) 0.0032(9)
C6 0.0546(12) 0.0539(14) 0.0431(12) -0.0151(11) -0.0067(9) 0.0017(10)
C7 0.0850(18) 0.0484(14) 0.0542(14) -0.0147(13) -0.0075(12) 0.0029(11)
C8 0.0947(19) 0.0698(18) 0.0502(14) -0.0458(16) -0.0068(13) 0.0077(13)
C9 0.0591(14) 0.0792(18) 0.0459(13) -0.0365(13) -0.0037(10) 0.0045(12)
C10 0.0474(12) 0.0602(14) 0.0494(12) -0.0191(11) -0.0059(10) 0.0012(11)
C11 0.0482(12) 0.0469(12) 0.0411(12) -0.0192(10) -0.0074(9) 0.0059(10)
C12 0.0718(16) 0.0727(17) 0.0551(15) 0.0023(13) -0.0073(12) -0.0020(13)
C13 0.119(3) 0.102(2) 0.0451(15) -0.014(2) -0.0054(15) -0.0072(15)
C14 0.102(2) 0.089(2) 0.0605(18) -0.0381(18) -0.0386(16) 0.0263(15)
C15 0.0569(14) 0.086(2) 0.0788(19) -0.0230(14) -0.0214(14) 0.0309(16)
C16 0.0510(13) 0.0765(17) 0.0561(14) -0.0161(12) -0.0031(10) 0.0103(12)
C17 0.0600(14) 0.0526(15) 0.0493(12) -0.0244(11) -0.0179(11) 0.0128(11)
C18 0.101(2) 0.0583(17) 0.0648(16) -0.0240(15) -0.0094(14) -0.0009(13)
C19 0.135(3) 0.0522(17) 0.084(2) -0.0348(19) -0.026(2) 0.0081(15)
C20 0.120(3) 0.092(2) 0.083(2) -0.066(2) -0.034(2) 0.0315(19)
C21 0.0743(18) 0.109(3) 0.097(2) -0.0408(18) -0.0018(15) 0.0304(19)
C22 0.0626(16) 0.0716(18) 0.0867(18) -0.0185(13) -0.0084(14) 0.0249(15)

loop_
_atom_type_symbol
_atom_type_description
_atom_type_scat_dispersion_real
_atom_type_scat_dispersion_imag
_atom_type_scat_source
C C 0.0033 0.0016 'International Tables Vol C Tables 4.2.6.8 and 6.1.1.4'
H H 0.0000 0.0000 'International Tables Vol C Tables 4.2.6.8 and 6.1.1.4'
N N 0.0061 0.0033 'International Tables Vol C Tables 4.2.6.8 and 6.1.1.4'
O O 0.0106 0.0060 'International Tables Vol C Tables 4.2.6.8 and 6.1.1.4'
Cl Cl 0.1484 0.1585 'International Tables Vol C Tables 4.2.6.8 and 6.1.1.4'
S S 0.1246 0.1234 'International Tables Vol C Tables 4.2.6.8 and 6.1.1.4'

loop_
_geom_angle_atom_site_label_1
_geom_angle_atom_site_label_2
_geom_angle_atom_site_label_3
_geom_angle
_geom_angle_publ_flag
C1 S1 S2 96.48(7) yes
C3 S2 S1 95.17(7) yes
C1 N1 C11 119.59(17) yes
C3 N2 C17 123.63(18) yes
C3 N2 H2 118 ?
C17 N2 H2 118 ?
N1 C1 C2 126.69(17) ?
N1 C1 S1 120.28(15) ?
C2 C1 S1 113.01(14) ?
C3 C2 C4 119.78(17) ?
C3 C2 C1 116.78(17) yes
C4 C2 C1 123.42(17) ?
N2 C3 C2 125.49(18) ?
N2 C3 S2 116.07(15) ?
C2 C3 S2 118.44(14) ?
O1 C4 C2 122.00(18) ?
O1 C4 C5 115.92(17) ?
C2 C4 C5 122.07(16) ?
C6 C5 C10 118.69(19) ?
C6 C5 C4 121.77(17) ?
C10 C5 C4 119.26(19) ?
C5 C6 C7 121.3(2) ?
C5 C6 Cl1 119.59(16) ?
C7 C6 Cl1 119.13(18) ?
C8 C7 C6 119.3(2) ?
C8 C7 H7 120.3 ?
C6 C7 H7 120.3 ?
C9 C8 C7 119.5(2) ?
C9 C8 H8 120.3 ?
C7 C8 H8 120.3 ?
C8 C9 C10 121.3(2) ?
C8 C9 Cl2 119.51(18) ?
C10 C9 Cl2 119.1(2) ?
C9 C10 C5 119.8(2) ?
C9 C10 H10 120.1 ?
C5 C10 H10 120.1 ?
C12 C11 C16 118.75(19) ?
C12 C11 N1 120.36(19) ?
C16 C11 N1 120.83(19) ?
C11 C12 C13 120.4(2) ?
C11 C12 H12 119.8 ?
C13 C12 H12 119.8 ?
C14 C13 C12 120.0(3) ?
C14 C13 H13 120.0 ?
C12 C13 H13 120.0 ?
C15 C14 C13 119.9(2) ?
C15 C14 H14 120.0 ?
C13 C14 H14 120.0 ?
C14 C15 C16 120.5(2) ?
C14 C15 H15 119.8 ?
C16 C15 H15 119.8 ?
C11 C16 C15 120.4(2) ?
C11 C16 H16 119.8 ?
C15 C16 H16 119.8 ?
C22 C17 C18 120.6(2) ?
C22 C17 N2 119.7(2) ?
C18 C17 N2 119.7(2) ?
C17 C18 C19 118.8(3) ?
C17 C18 H18 120.6 ?
C19 C18 H18 120.6 ?
C20 C19 C18 120.1(3) ?
C20 C19 H19 120.0 ?
C18 C19 H19 120.0 ?
C21 C20 C19 120.8(3) ?
C21 C20 H20 119.6 ?
C19 C20 H20 119.6 ?
C20 C21 C22 119.9(3) ?
C20 C21 H21 120.0 ?
C22 C21 H21 120.0 ?
C17 C22 C21 119.7(3) ?
C17 C22 H22 120.1 ?
C21 C22 H22 120.1 ?

loop_
_geom_bond_atom_site_label_1
_geom_bond_atom_site_label_2
_geom_bond_distance
_geom_bond_publ_flag
S1 C1 1.7981(19) yes
S1 S2 2.0627(9) yes
S2 C3 1.7404(19) yes
Cl1 C6 1.735(2) ?
Cl2 C9 1.733(2) ?
N1 C1 1.260(2) yes
N1 C11 1.414(2) yes
N2 C3 1.328(2) yes
N2 C17 1.432(3) yes
N2 H2 0.89 ?
O1 C4 1.236(2) ?
C1 C2 1.454(3) yes
C2 C3 1.392(3) yes
C2 C4 1.430(3) yes
C4 C5 1.502(3) ?
C5 C6 1.377(3) ?
C5 C10 1.382(3) ?
C6 C7 1.381(3) ?
C7 C8 1.374(3) ?
C7 H7 0.9300 ?
C8 C9 1.368(3) ?
C8 H8 0.9300 ?
C9 C10 1.370(3) ?
C10 H10 0.9300 ?
C11 C12 1.366(3) ?
C11 C16 1.374(3) ?
C12 C13 1.382(3) ?
C12 H12 0.9300 ?
C13 C14 1.363(4) ?
C13 H13 0.9300 ?
C14 C15 1.348(4) ?
C14 H14 0.9300 ?
C15 C16 1.376(3) ?
C15 H15 0.9300 ?
C16 H16 0.9300 ?
C17 C22 1.361(3) ?
C17 C18 1.366(3) ?
C18 C19 1.392(4) ?
C18 H18 0.9300 ?
C19 C20 1.352(4) ?
C19 H19 0.9300 ?
C20 C21 1.349(4) ?
C20 H20 0.9300 ?
C21 C22 1.379(3) ?
C21 H21 0.9300 ?
C22 H22 0.9300 ?

loop_
_geom_hbond_atom_site_label_D
_geom_hbond_atom_site_label_H
_geom_hbond_atom_site_label_A
_geom_hbond_site_symmetry_A
_geom_hbond_distance_DH
_geom_hbond_distance_HA
_geom_hbond_distance_DA
_geom_hbond_angle_DHA
_geom_hbond_publ_flag
N2 H2 O1 ? 0.89 1.95 2.619(3) 130 yes
N2 H2 O1 2_666 0.89 2.17 2.898(3) 138 yes

loop_
_geom_torsion_atom_site_label_1
_geom_torsion_atom_site_label_2
_geom_torsion_atom_site_label_3
_geom_torsion_atom_site_label_4
_geom_torsion
_geom_torsion_publ_flag
C1 S1 S2 C3 2.10(10) yes
C11 N1 C1 C2 -178.05(18) yes
C11 N1 C1 S1 3.5(3) ?
S2 S1 C1 N1 175.24(16) ?
S2 S1 C1 C2 -3.37(15) ?
N1 C1 C2 C3 -174.9(2) ?
S1 C1 C2 C3 3.6(2) ?
N1 C1 C2 C4 6.6(3) ?
S1 C1 C2 C4 -174.89(16) ?
C17 N2 C3 C2 174.1(2) yes
C17 N2 C3 S2 -7.0(3) ?
C4 C2 C3 N2 -4.3(3) ?
C1 C2 C3 N2 177.18(19) ?
C4 C2 C3 S2 176.78(15) ?
C1 C2 C3 S2 -1.8(2) ?
S1 S2 C3 N2 -179.64(16) ?
S1 S2 C3 C2 -0.61(17) ?
C3 C2 C4 O1 10.0(3) ?
C1 C2 C4 O1 -171.56(19) ?
C3 C2 C4 C5 -170.25(18) ?
C1 C2 C4 C5 8.2(3) ?
O1 C4 C5 C6 -104.1(2) ?
C2 C4 C5 C6 76.1(3) ?
O1 C4 C5 C10 69.7(3) ?
C2 C4 C5 C10 -110.1(2) ?
C10 C5 C6 C7 -1.4(3) ?
C4 C5 C6 C7 172.48(18) ?
C10 C5 C6 Cl1 178.91(14) ?
C4 C5 C6 Cl1 -7.3(3) ?
C5 C6 C7 C8 2.1(3) ?
Cl1 C6 C7 C8 -178.18(17) ?
C6 C7 C8 C9 -0.4(3) ?
C7 C8 C9 C10 -2.0(3) ?
C7 C8 C9 Cl2 177.42(17) ?
C8 C9 C10 C5 2.7(3) ?
Cl2 C9 C10 C5 -176.68(15) ?
C6 C5 C10 C9 -1.0(3) ?
C4 C5 C10 C9 -175.02(18) ?
C1 N1 C11 C12 -110.3(2) ?
C1 N1 C11 C16 72.6(3) ?
C16 C11 C12 C13 -2.1(4) ?
N1 C11 C12 C13 -179.2(2) ?
C11 C12 C13 C14 -0.1(4) ?
C12 C13 C14 C15 1.8(5) ?
C13 C14 C15 C16 -1.4(4) ?
C12 C11 C16 C15 2.5(3) ?
N1 C11 C16 C15 179.6(2) ?
C14 C15 C16 C11 -0.8(4) ?
C3 N2 C17 C22 -80.8(3) ?
C3 N2 C17 C18 100.8(3) ?
C22 C17 C18 C19 2.2(4) ?
N2 C17 C18 C19 -179.4(2) ?
C17 C18 C19 C20 -0.4(4) ?
C18 C19 C20 C21 -1.4(4) ?
C19 C20 C21 C22 1.4(5) ?
C18 C17 C22 C21 -2.2(4) ?
N2 C17 C22 C21 179.4(2) ?
C20 C21 C22 C17 0.4(4) ?

loop_
_cod_related_entry_id
_cod_related_entry_database
_cod_related_entry_code
1 ChemSpider 21173421
